data_2208278
loop_
_publ_author_name
'Moitsheki, Lesego J.'
'Bourne, Susan A.'
'Nassimbeni, Luigi R.'

_publ_section_title
;
 A coordination polymer of thallium(III) nitrate with 4,4'-bipyridine
 <i>N</i>,<i>N</i>'-dioxide
;
_journal_coeditor_code CF6492
_journal_issue 3
_journal_name_full 'Acta Crystallographica Section E'
_journal_page_first m542
_journal_page_last m544
_journal_paper_doi 10.1107/S1600536806005095
_journal_volume 62
_journal_year 2006
_chemical_formula_iupac '[Tl2 (N O3)6 (C10 H8 N2 O2)3], 2C H2 Cl2'
_chemical_formula_moiety 'C30 H24 N12 O24 Tl2, 2C H2 Cl2'
_chemical_formula_sum 'C32 H28 Cl4 N12 O24 Tl2'
_chemical_formula_weight 1515.22
_chemical_name_systematic
;
poly[[tris(\m~2~-4,4'-bipyridine N,N'-dioxide)bis[trinitratothallium(III)]]
dichloromethane disolvate]
;
_space_group_IT_number 2
_symmetry_cell_setting triclinic
_symmetry_space_group_name_Hall '-P 1'
_symmetry_space_group_name_H-M 'P -1'
_atom_sites_solution_hydrogens geom
_atom_sites_solution_primary direct
_atom_sites_solution_secondary difmap
_audit_creation_method SHELXL-97
_cell_angle_alpha 86.51(3)
_cell_angle_beta 79.83(3)
_cell_angle_gamma 78.75(3)
_cell_formula_units_Z 1
_cell_length_a 8.0425(16)
_cell_length_b 11.687(2)
_cell_length_c 13.079(3)
_cell_measurement_reflns_used 35318
_cell_measurement_temperature 203(2)
_cell_measurement_theta_max 27.48
_cell_measurement_theta_min 1.02
_cell_volume 1186.3(4)
_computing_cell_refinement 'DENZO (Otwinowski & Minor, 1997)'
_computing_data_collection 'COLLECT (Nonius, 1998)'
_computing_data_reduction DENZO
_computing_molecular_graphics 'XSEED (Barbour, 2001) and POV-Ray (Persistence of Vision, 1999)'
_computing_publication_material SHELXL97
_computing_structure_refinement 'SHELXL97 (Sheldrick, 1997)'
_computing_structure_solution 'SHELXS97 (Sheldrick, 1997)'
_diffrn_ambient_temperature 203(2)
_diffrn_measured_fraction_theta_full 0.991
_diffrn_measured_fraction_theta_max 0.991
_diffrn_measurement_device_type 'Nonius KappaCCD'
_diffrn_measurement_method '\w and \f'
_diffrn_radiation_monochromator graphite
_diffrn_radiation_source 'fine-focus sealed tube'
_diffrn_radiation_type MoK\a
_diffrn_radiation_wavelength 0.71073
_diffrn_reflns_av_R_equivalents 0.0375
_diffrn_reflns_av_sigmaI/netI 0.0273
_diffrn_reflns_limit_h_max 10
_diffrn_reflns_limit_h_min -10
_diffrn_reflns_limit_k_max 15
_diffrn_reflns_limit_k_min -15
_diffrn_reflns_limit_l_max 16
_diffrn_reflns_limit_l_min -16
_diffrn_reflns_number 35318
_diffrn_reflns_theta_full 27.47
_diffrn_reflns_theta_max 27.47
_diffrn_reflns_theta_min 3.59
_exptl_absorpt_coefficient_mu 7.107
_exptl_absorpt_correction_T_max 0.5602
_exptl_absorpt_correction_T_min 0.4353
_exptl_absorpt_correction_type multi-scan
_exptl_absorpt_process_details '(SADABS; Sheldrick, 2001)'
_exptl_crystal_colour colorless
_exptl_crystal_density_diffrn 2.121
_exptl_crystal_density_method 'not measured'
_exptl_crystal_description block
_exptl_crystal_F_000 726
_exptl_crystal_size_max 0.15
_exptl_crystal_size_mid 0.10
_exptl_crystal_size_min 0.08
_refine_diff_density_max 1.397
_refine_diff_density_min -0.711
_refine_ls_extinction_method none
_refine_ls_goodness_of_fit_ref 1.061
_refine_ls_hydrogen_treatment constr
_refine_ls_matrix_type full
_refine_ls_number_parameters 334
_refine_ls_number_reflns 5387
_refine_ls_number_restraints 0
_refine_ls_restrained_S_all 1.061
_refine_ls_R_factor_all 0.0422
_refine_ls_R_factor_gt 0.0358
_refine_ls_shift/su_max 0.008
_refine_ls_shift/su_mean 0.000
_refine_ls_structure_factor_coef Fsqd
_refine_ls_weighting_details 'calc w=1/[\s^2^(Fo^2^)+(0.0619P)^2^+7.0981P] where P=(Fo^2^+2Fc^2^)/3'
_refine_ls_weighting_scheme calc
_refine_ls_wR_factor_gt 0.1029
_refine_ls_wR_factor_ref 0.1071
_reflns_number_gt 4847
_reflns_number_total 5387
_reflns_threshold_expression I>2\s(I)
_cod_data_source_file cf6492.cif
_cod_data_source_block I
_cod_database_code 2208278
_cod_database_fobs_code 2208278

loop_
_symmetry_equiv_pos_as_xyz
'x, y, z'
'-x, -y, -z'

loop_
_atom_site_type_symbol
_atom_site_label
_atom_site_fract_x
_atom_site_fract_y
_atom_site_fract_z
_atom_site_U_iso_or_equiv
_atom_site_adp_type
_atom_site_calc_flag
_atom_site_refinement_flags
_atom_site_occupancy
_atom_site_disorder_assembly
_atom_site_disorder_group
Tl Tl1 0.28328(3) 0.332297(19) 0.216643(16) 0.02379(9) Uani d . 1 . .
O O2 0.5308(5) 0.3244(3) 0.0935(3) 0.0169(7) Uani d . 1 A .
N N3 0.6610(5) 0.2355(4) 0.0680(3) 0.0125(8) Uani d . 1 . .
C C4 0.7749(7) 0.2003(5) 0.1315(4) 0.0221(12) Uani d . 1 A .
H H13 0.7641 0.2391 0.1939 0.027 Uiso calc R 1 . .
C C5 0.9073(7) 0.1084(5) 0.1067(4) 0.0230(12) Uani d . 1 . .
H H11 0.9854 0.0840 0.1528 0.028 Uiso calc R 1 A .
C C6 0.9284(6) 0.0500(4) 0.0138(4) 0.0122(9) Uani d . 1 . .
C C7 0.8097(8) 0.0918(5) -0.0517(5) 0.0267(13) Uani d . 1 . .
H H10 0.8207 0.0568 -0.1160 0.032 Uiso calc R 1 A .
C C8 0.6766(8) 0.1837(6) -0.0237(4) 0.0265(13) Uani d . 1 A .
H H9 0.5966 0.2104 -0.0683 0.032 Uiso calc R 1 . .
N N10 0.2004(5) 0.3662(4) -0.0251(3) 0.0129(8) Uani d . 1 . .
C C11 0.2190(9) 0.2653(5) -0.0750(4) 0.0269(13) Uani d . 1 A .
H H15 0.1954 0.1977 -0.0372 0.032 Uiso calc R 1 . .
C C12 0.2724(9) 0.2611(5) -0.1811(4) 0.0234(12) Uani d . 1 . .
H H16 0.2857 0.1906 -0.2153 0.028 Uiso calc R 1 A .
C C13 0.3066(6) 0.3607(4) -0.2373(4) 0.0117(9) Uani d . 1 . .
C C14 0.2934(8) 0.4608(5) -0.1823(4) 0.0191(11) Uani d . 1 . .
H H18 0.3213 0.5286 -0.2178 0.023 Uiso calc R 1 A .
C C15 0.2400(8) 0.4620(5) -0.0764(4) 0.0202(11) Uani d . 1 A .
H H19 0.2314 0.5305 -0.0401 0.024 Uiso calc R 1 . .
N N17 0.4218(5) 0.3693(4) 0.4334(3) 0.0113(8) Uani d . 1 . .
C C18 0.4871(7) 0.2734(5) 0.4857(4) 0.0170(10) Uani d . 1 A .
H H2 0.5566 0.2096 0.4491 0.020 Uiso calc R 1 . .
C C19 0.4527(7) 0.2677(5) 0.5939(4) 0.0170(10) Uani d . 1 . .
H H3 0.4983 0.2000 0.6299 0.020 Uiso calc R 1 A .
C C20 0.3508(6) 0.3622(4) 0.6486(4) 0.0108(9) Uani d . 1 . .
C C21 0.2858(7) 0.4606(5) 0.5910(4) 0.0152(10) Uani d . 1 . .
H H5 0.2177 0.5263 0.6255 0.018 Uiso calc R 1 A .
C C22 0.3211(7) 0.4617(5) 0.4843(4) 0.0159(10) Uani d . 1 A .
H H7 0.2747 0.5275 0.4464 0.019 Uiso calc R 1 . .
O O23 -0.0125(5) 0.2907(4) 0.2745(3) 0.0256(9) Uani d . 1 A .
O O24 -0.1221(5) 0.2574(4) 0.4340(4) 0.0311(10) Uani d . 1 A .
O O25 0.1455(5) 0.2756(4) 0.3931(3) 0.0250(9) Uani d . 1 A .
N N26 0.0001(6) 0.2730(4) 0.3692(4) 0.0167(9) Uani d . 1 . .
O O27 0.3141(5) 0.5367(3) 0.1608(3) 0.0230(8) Uani d . 1 A .
O O28 0.1457(11) 0.6900(5) 0.2320(7) 0.083(3) Uani d . 1 A .
O O29 0.1045(5) 0.5171(4) 0.2843(3) 0.0235(8) Uani d . 1 A .
N N30 0.1871(7) 0.5840(4) 0.2259(4) 0.0286(11) Uani d . 1 . .
O O31 0.3054(6) 0.1376(4) 0.1429(4) 0.0303(10) Uani d . 1 A .
O O32 0.4716(7) -0.0228(4) 0.1857(5) 0.0473(14) Uani d . 1 A .
O O33 0.4545(6) 0.1396(4) 0.2633(4) 0.0278(9) Uani d . 1 A .
N N34 0.4129(6) 0.0805(4) 0.1975(4) 0.0241(10) Uani d . 1 . .
Cl Cl1A 1.1264(3) -0.0437(2) 0.35456(18) 0.0591(6) Uani d . 1 . .
C C1A 0.9417(10) -0.1052(7) 0.3953(7) 0.0451(19) Uani d . 1 . .
H H1A 0.9606 -0.1831 0.3666 0.054 Uiso calc R 1 . .
H H2A 0.9216 -0.1137 0.4713 0.054 Uiso calc R 1 . .
Cl Cl2A 0.7590(3) -0.01826(16) 0.35498(17) 0.0464(4) Uani d . 1 . .
O O9A 0.1385(15) 0.386(4) 0.0758(9) 0.010(5) Uiso d P 0.40(12) A 1
O O16A 0.447(3) 0.390(3) 0.3284(8) 0.005(4) Uiso d P 0.40(11) A 1
O O9B 0.1370(10) 0.360(3) 0.0763(6) 0.011(3) Uiso d P 0.60(12) A 2
O O16B 0.4660(19) 0.364(2) 0.3306(6) 0.008(3) Uiso d P 0.60(11) A 2

loop_
_atom_site_aniso_label
_atom_site_aniso_U_11
_atom_site_aniso_U_22
_atom_site_aniso_U_33
_atom_site_aniso_U_12
_atom_site_aniso_U_13
_atom_site_aniso_U_23
Tl1 0.02515(14) 0.02800(14) 0.01757(13) -0.00431(9) -0.00189(8) -0.00267(8)
O2 0.0138(17) 0.0150(17) 0.0157(18) 0.0023(14) 0.0091(14) -0.0030(14)
N3 0.0132(19) 0.0121(19) 0.0096(19) -0.0022(16) 0.0064(15) -0.0043(15)
C4 0.017(3) 0.032(3) 0.018(3) 0.001(2) -0.003(2) -0.019(2)
C5 0.019(3) 0.033(3) 0.016(3) 0.003(2) -0.005(2) -0.016(2)
C6 0.014(2) 0.014(2) 0.009(2) -0.002(2) 0.0011(18) -0.0064(17)
C7 0.031(3) 0.029(3) 0.015(3) 0.013(3) -0.008(2) -0.015(2)
C8 0.026(3) 0.035(3) 0.013(3) 0.012(3) -0.007(2) -0.010(2)
N10 0.0131(19) 0.021(2) 0.0047(18) -0.0031(17) -0.0020(15) -0.0002(15)
C11 0.051(4) 0.021(3) 0.011(3) -0.016(3) -0.002(2) 0.002(2)
C12 0.049(4) 0.015(2) 0.008(2) -0.008(2) -0.005(2) 0.0004(19)
C13 0.012(2) 0.015(2) 0.007(2) -0.0011(18) -0.0013(17) -0.0002(17)
C14 0.033(3) 0.017(2) 0.008(2) -0.011(2) 0.001(2) -0.0026(19)
C15 0.032(3) 0.017(2) 0.010(2) -0.002(2) -0.001(2) -0.0047(19)
N17 0.0117(19) 0.021(2) 0.0026(17) -0.0075(16) 0.0015(14) -0.0043(15)
C18 0.018(2) 0.021(3) 0.010(2) 0.000(2) -0.0005(19) -0.0054(19)
C19 0.022(3) 0.016(2) 0.009(2) 0.004(2) -0.0012(19) -0.0011(18)
C20 0.011(2) 0.016(2) 0.005(2) -0.0037(18) -0.0008(17) -0.0015(17)
C21 0.018(2) 0.018(2) 0.007(2) 0.0023(19) 0.0020(18) -0.0031(18)
C22 0.021(3) 0.016(2) 0.009(2) -0.001(2) -0.0015(19) 0.0018(18)
O23 0.022(2) 0.046(3) 0.0131(19) -0.0152(19) -0.0071(15) 0.0012(17)
O24 0.0150(19) 0.044(3) 0.029(2) -0.0073(18) 0.0078(17) 0.013(2)
O25 0.0170(19) 0.047(3) 0.0146(19) -0.0153(18) -0.0057(15) 0.0105(17)
N26 0.013(2) 0.015(2) 0.020(2) -0.0020(16) 0.0004(17) 0.0019(17)
O27 0.027(2) 0.0200(19) 0.0176(19) -0.0008(16) 0.0036(16) 0.0005(15)
O28 0.104(6) 0.016(3) 0.100(6) 0.006(3) 0.043(5) -0.004(3)
O29 0.021(2) 0.023(2) 0.022(2) 0.0005(16) 0.0058(16) -0.0046(16)
N30 0.033(3) 0.018(2) 0.029(3) 0.005(2) -0.001(2) -0.001(2)
O31 0.039(3) 0.017(2) 0.039(3) -0.0033(18) -0.018(2) -0.0049(18)
O32 0.050(3) 0.016(2) 0.077(4) 0.009(2) -0.025(3) -0.015(2)
O33 0.033(2) 0.020(2) 0.031(2) 0.0040(17) -0.0145(19) -0.0016(17)
N34 0.019(2) 0.018(2) 0.035(3) -0.0040(19) -0.002(2) -0.003(2)
Cl1A 0.0447(11) 0.0765(15) 0.0506(12) -0.0073(10) -0.0023(9) 0.0129(11)
C1A 0.047(4) 0.037(4) 0.045(4) 0.003(3) -0.008(4) 0.014(3)
Cl2A 0.0552(11) 0.0329(9) 0.0539(11) -0.0008(8) -0.0242(9) -0.0022(8)

loop_
_atom_type_symbol
_atom_type_description
_atom_type_scat_dispersion_real
_atom_type_scat_dispersion_imag
_atom_type_scat_source
C C 0.0033 0.0016 'International Tables Vol C Tables 4.2.6.8 and 6.1.1.4'
H H 0.0000 0.0000 'International Tables Vol C Tables 4.2.6.8 and 6.1.1.4'
N N 0.0061 0.0033 'International Tables Vol C Tables 4.2.6.8 and 6.1.1.4'
Cl Cl 0.1484 0.1585 'International Tables Vol C Tables 4.2.6.8 and 6.1.1.4'
O O 0.0106 0.0060 'International Tables Vol C Tables 4.2.6.8 and 6.1.1.4'
Tl Tl -2.8358 9.6688 'International Tables Vol C Tables 4.2.6.8 and 6.1.1.4'

loop_
_geom_angle_atom_site_label_1
_geom_angle_atom_site_label_2
_geom_angle_atom_site_label_3
_geom_angle_site_symmetry_3
_geom_angle
O2 Tl1 O9B . 85.8(2)
O2 Tl1 O9A . 84.8(3)
O9B Tl1 O9A . 7.6(5)
O2 Tl1 O16A . 84.6(3)
O9B Tl1 O16A . 153.4(11)
O9A Tl1 O16A . 146.0(14)
O2 Tl1 O16B . 83.0(2)
O9B Tl1 O16B . 159.5(9)
O9A Tl1 O16B . 152.5(12)
O16A Tl1 O16B . 7.8(4)
O2 Tl1 O29 . 123.04(13)
O9B Tl1 O29 . 87.7(6)
O9A Tl1 O29 . 81.9(9)
O16A Tl1 O29 . 77.1(9)
O16B Tl1 O29 . 84.2(7)
O2 Tl1 O31 . 79.31(15)
O9B Tl1 O31 . 72.4(8)
O9A Tl1 O31 . 79.7(11)
O16A Tl1 O31 . 129.5(10)
O16B Tl1 O31 . 121.7(7)
O29 Tl1 O31 . 149.49(15)
O2 Tl1 O25 . 148.48(14)
O9B Tl1 O25 . 122.0(4)
O9A Tl1 O25 . 124.7(5)
O16A Tl1 O25 . 75.8(3)
O16B Tl1 O25 . 74.2(2)
O29 Tl1 O25 . 76.51(15)
O31 Tl1 O25 . 94.31(17)
O2 Tl1 O23 . 151.05(14)
O9B Tl1 O23 . 70.9(4)
O9A Tl1 O23 . 74.2(6)
O16A Tl1 O23 . 123.8(3)
O16B Tl1 O23 . 124.2(2)
O29 Tl1 O23 . 74.14(15)
O31 Tl1 O23 . 77.51(16)
O25 Tl1 O23 . 51.15(13)
O2 Tl1 O27 . 71.78(13)
O9B Tl1 O27 . 79.4(8)
O9A Tl1 O27 . 71.9(11)
O16A Tl1 O27 . 74.1(9)
O16B Tl1 O27 . 80.9(6)
O29 Tl1 O27 . 51.43(13)
O31 Tl1 O27 . 140.75(15)
O25 Tl1 O27 . 124.04(15)
O23 Tl1 O27 . 118.31(15)
O2 Tl1 O33 . 78.98(15)
O9B Tl1 O33 . 123.0(7)
O9A Tl1 O33 . 129.9(10)
O16A Tl1 O33 . 79.2(10)
O16B Tl1 O33 . 71.4(7)
O29 Tl1 O33 . 145.28(14)
O31 Tl1 O33 . 50.90(14)
O25 Tl1 O33 . 73.34(15)
O23 Tl1 O33 . 99.21(16)
O27 Tl1 O33 . 141.73(15)
N3 O2 Tl1 . 129.9(3)
C4 N3 O2 . 120.2(4)
C4 N3 C8 . 121.0(5)
O2 N3 C8 . 118.9(4)
N3 C4 C5 . 120.5(5)
N3 C4 H13 . 119.7
C5 C4 H13 . 119.7
C4 C5 C6 . 121.1(5)
C4 C5 H11 . 119.4
C6 C5 H11 . 119.4
C7 C6 C5 . 116.5(5)
C7 C6 C6 2_755 122.0(5)
C5 C6 C6 2_755 121.6(6)
C8 C7 C6 . 120.9(5)
C8 C7 H10 . 119.5
C6 C7 H10 . 119.5
N3 C8 C7 . 119.9(5)
N3 C8 H9 . 120.0
C7 C8 H9 . 120.0
C15 N10 O9B . 125.1(14)
C15 N10 O9A . 112(2)
C15 N10 C11 . 120.9(4)
O9B N10 C11 . 114.0(14)
O9A N10 C11 . 127(2)
N10 C11 C12 . 120.4(5)
N10 C11 H15 . 119.8
C12 C11 H15 . 119.8
C11 C12 C13 . 120.0(5)
C11 C12 H16 . 120.0
C13 C12 H16 . 120.0
C12 C13 C14 . 117.6(5)
C12 C13 C20 1_554 121.7(4)
C14 C13 C20 1_554 120.7(4)
C15 C14 C13 . 120.9(5)
C15 C14 H18 . 119.6
C13 C14 H18 . 119.6
N10 C15 C14 . 120.1(5)
N10 C15 H19 . 120.0
C14 C15 H19 . 120.0
O16B N17 C18 . 114.5(13)
O16B N17 C22 . 124.7(13)
C18 N17 C22 . 120.8(4)
C18 N17 O16A . 127.9(17)
C22 N17 O16A . 111.3(17)
N17 C18 C19 . 120.5(5)
N17 C18 H2 . 119.7
C19 C18 H2 . 119.7
C18 C19 C20 . 120.0(5)
C18 C19 H3 . 120.0
C20 C19 H3 . 120.0
C19 C20 C21 . 117.6(4)
C19 C20 C13 1_556 122.6(4)
C21 C20 C13 1_556 119.7(4)
C22 C21 C20 . 120.4(5)
C22 C21 H5 . 119.8
C20 C21 H5 . 119.8
N17 C22 C21 . 120.7(5)
N17 C22 H7 . 119.6
C21 C22 H7 . 119.6
N26 O23 Tl1 . 96.0(3)
N26 O25 Tl1 . 96.3(3)
O24 N26 O23 . 121.5(5)
O24 N26 O25 . 122.1(5)
O23 N26 O25 . 116.4(4)
N30 O27 Tl1 . 94.8(3)
N30 O29 Tl1 . 96.6(3)
O28 N30 O29 . 121.2(6)
O28 N30 O27 . 121.7(6)
O29 N30 O27 . 117.2(5)
N34 O31 Tl1 . 97.1(3)
N34 O33 Tl1 . 96.9(3)
O32 N34 O33 . 122.8(5)
O32 N34 O31 . 122.1(5)
O33 N34 O31 . 115.1(5)
Cl2A C1A Cl1A . 111.6(4)
Cl2A C1A H1A . 109.3
Cl1A C1A H1A . 109.3
Cl2A C1A H2A . 109.3
Cl1A C1A H2A . 109.3
H1A C1A H2A . 108.0
N10 O9A Tl1 . 127.3(11)
N17 O16A Tl1 . 123.8(8)
N10 O9B Tl1 . 128.8(6)
N17 O16B Tl1 . 124.7(5)

loop_
_geom_bond_atom_site_label_1
_geom_bond_atom_site_label_2
_geom_bond_site_symmetry_2
_geom_bond_distance
Tl1 O2 . 2.320(3)
Tl1 O9B . 2.324(8)
Tl1 O9A . 2.340(12)
Tl1 O16A . 2.343(10)
Tl1 O16B . 2.361(8)
Tl1 O29 . 2.467(4)
Tl1 O31 . 2.487(4)
Tl1 O25 . 2.488(4)
Tl1 O23 . 2.497(4)
Tl1 O27 . 2.501(4)
Tl1 O33 . 2.502(4)
O2 N3 . 1.334(5)
N3 C4 . 1.334(7)
N3 C8 . 1.351(7)
C4 C5 . 1.367(8)
C4 H13 . 0.940
C5 C6 . 1.397(7)
C5 H11 . 0.940
C6 C7 . 1.394(8)
C6 C6 2_755 1.484(9)
C7 C8 . 1.376(8)
C7 H10 . 0.940
C8 H9 . 0.940
N10 C15 . 1.333(7)
N10 O9B . 1.337(9)
N10 O9A . 1.342(14)
N10 C11 . 1.353(7)
C11 C12 . 1.379(8)
C11 H15 . 0.940
C12 C13 . 1.386(7)
C12 H16 . 0.940
C13 C14 . 1.387(7)
C13 C20 1_554 1.472(6)
C14 C15 . 1.376(7)
C14 H18 . 0.940
C15 H19 . 0.940
N17 O16B . 1.330(8)
N17 C18 . 1.344(7)
N17 C22 . 1.349(7)
N17 O16A . 1.366(14)
C18 C19 . 1.392(7)
C18 H2 . 0.940
C19 C20 . 1.393(7)
C19 H3 . 0.940
C20 C21 . 1.401(7)
C20 C13 1_556 1.472(6)
C21 C22 . 1.373(7)
C21 H5 . 0.940
C22 H7 . 0.940
O23 N26 . 1.263(6)
O24 N26 . 1.214(6)
O25 N26 . 1.269(6)
O27 N30 . 1.266(7)
O28 N30 . 1.222(8)
O29 N30 . 1.260(7)
O31 N34 . 1.279(7)
O32 N34 . 1.216(7)
O33 N34 . 1.262(7)
Cl1A C1A . 1.760(9)
C1A Cl2A . 1.759(8)
C1A H1A . 0.980
C1A H2A . 0.980

loop_
_geom_hbond_atom_site_label_D
_geom_hbond_atom_site_label_H
_geom_hbond_atom_site_label_A
_geom_hbond_site_symmetry_A
_geom_hbond_distance_DH
_geom_hbond_distance_HA
_geom_hbond_distance_DA
_geom_hbond_angle_DHA
C1A H1A O28 1_645 0.98 2.46 3.292(11) 143
C1A H2A O24 2_656 0.98 2.52 3.148(9) 122
C1A H2A O25 2_656 0.98 2.58 3.362(9) 137
C4 H13 O23 1_655 0.94 2.42 3.100(7) 129
C12 H16 O32 2_655 0.94 2.55 3.119(8) 120
C14 H18 O16A 2_665 0.94 2.45 3.260(17) 144
